data_7037850
loop_
_publ_author_name
'Zhu, Jiaping'
'Jin, Shaohua'
'Wan, Li'
'Zhang, Chunyuan'
'Li, Lijie'
'Chen, Shusen'
'Shu, Qinghai'

_publ_section_title
;
 Nitrogen-rich 4,4'-azo bis(1,2,4-triazolone) salts-the synthesis and
 promising properties of a new family of high-density insensitive
 materials.
;
_journal_issue 8
_journal_name_full 'Dalton transactions (Cambridge, England : 2003)'
_journal_page_first 3590
_journal_page_last 3598
_journal_paper_doi 10.1039/c5dt04731e
_journal_volume 45
_journal_year 2016
_chemical_formula_sum 'C4 H3 Cs N8 O3'
_chemical_formula_weight 344.05
_chemical_name_systematic
; 
 ? 
;
_space_group_IT_number 52
_symmetry_cell_setting orthorhombic
_symmetry_space_group_name_Hall '-P 2a 2bc'
_symmetry_space_group_name_H-M 'P n n a'
_atom_sites_solution_hydrogens geom
_atom_sites_solution_primary direct
_atom_sites_solution_secondary difmap
_audit_creation_method SHELXL-97
_audit_update_record
;
2015-08-25 deposited with the CCDC.
2016-01-05 downloaded from the CCDC.
;
_cell_angle_alpha 90.00
_cell_angle_beta 90.00
_cell_angle_gamma 90.00
_cell_formula_units_Z 4
_cell_length_a 6.772(2)
_cell_length_b 13.756(5)
_cell_length_c 10.340(4)
_cell_measurement_temperature 153(2)
_cell_measurement_theta_max 30.98
_cell_measurement_theta_min 2.96
_cell_volume 963.2(6)
_computing_structure_refinement 'SHELXL-97 (Sheldrick, 1997)'
_computing_structure_solution 'SHELXS-97 (Sheldrick, 1990)'
_diffrn_ambient_temperature 153(2)
_diffrn_measured_fraction_theta_full 0.998
_diffrn_measured_fraction_theta_max 0.998
_diffrn_measurement_device_type CCD
_diffrn_radiation_monochromator graphite
_diffrn_radiation_source 'fine-focus sealed tube'
_diffrn_radiation_type MoK\a
_diffrn_radiation_wavelength 0.71073
_diffrn_reflns_av_R_equivalents 0.0349
_diffrn_reflns_av_sigmaI/netI 0.0258
_diffrn_reflns_limit_h_max 8
_diffrn_reflns_limit_h_min -9
_diffrn_reflns_limit_k_max 19
_diffrn_reflns_limit_k_min -19
_diffrn_reflns_limit_l_max 14
_diffrn_reflns_limit_l_min -14
_diffrn_reflns_number 8440
_diffrn_reflns_theta_full 30.98
_diffrn_reflns_theta_max 30.98
_diffrn_reflns_theta_min 2.96
_exptl_absorpt_coefficient_mu 3.854
_exptl_absorpt_correction_T_max 0.8017
_exptl_absorpt_correction_T_min 0.5956
_exptl_absorpt_correction_type multi-scan
_exptl_absorpt_process_details sadabs
_exptl_crystal_colour colorless
_exptl_crystal_density_diffrn 2.372
_exptl_crystal_density_method 'not measured'
_exptl_crystal_description Block
_exptl_crystal_F_000 648
_exptl_crystal_size_max 0.15
_exptl_crystal_size_mid 0.10
_exptl_crystal_size_min 0.06
_refine_diff_density_max 1.120
_refine_diff_density_min -0.784
_refine_diff_density_rms 0.134
_refine_ls_extinction_method none
_refine_ls_goodness_of_fit_ref 1.401
_refine_ls_hydrogen_treatment mixed
_refine_ls_matrix_type full
_refine_ls_number_parameters 77
_refine_ls_number_reflns 1527
_refine_ls_number_restraints 6
_refine_ls_restrained_S_all 1.399
_refine_ls_R_factor_all 0.0619
_refine_ls_R_factor_gt 0.0568
_refine_ls_shift/su_max 0.001
_refine_ls_shift/su_mean 0.000
_refine_ls_structure_factor_coef Fsqd
_refine_ls_weighting_details 'calc w=1/[\s^2^(Fo^2^)+(0.0164P)^2^+3.9091P] where P=(Fo^2^+2Fc^2^)/3'
_refine_ls_weighting_scheme calc
_refine_ls_wR_factor_gt 0.0863
_refine_ls_wR_factor_ref 0.0881
_reflns_number_gt 1445
_reflns_number_total 1527
_reflns_threshold_expression >2sigma(I)
_cod_data_source_file c5dt04731e2.cif
_cod_data_source_block bo4151
_cod_depositor_comments 'Adding full bibliography for 7037846--7037854.cif.'
_cod_original_cell_volume 963.3(6)
_cod_original_sg_symbol_H-M Pnna
_cod_database_code 7037850

loop_
_symmetry_equiv_pos_as_xyz
'x, y, z'
'-x+1/2, -y, z'
'-x+1/2, y+1/2, -z+1/2'
'x, -y+1/2, -z+1/2'
'-x, -y, -z'
'x-1/2, y, -z'
'x-1/2, -y-1/2, z-1/2'
'-x, y-1/2, z-1/2'

loop_
_atom_site_label
_atom_site_type_symbol
_atom_site_fract_x
_atom_site_fract_y
_atom_site_fract_z
_atom_site_U_iso_or_equiv
_atom_site_adp_type
_atom_site_occupancy
_atom_site_symmetry_multiplicity
_atom_site_calc_flag
_atom_site_refinement_flags
Cs1 Cs 0.7500 0.5000 0.81012(4) 0.02200(12) Uani 1 2 d S
O1 O 0.5716(5) 0.6237(2) 1.0307(3) 0.0235(7) Uani 1 1 d .
O2 O 0.2500 0.5000 0.7829(4) 0.0255(9) Uani 1 2 d SU
C1 C 0.5128(6) 0.7087(3) 1.0261(4) 0.0174(8) Uani 1 1 d .
C2 C 0.4125(7) 0.8537(3) 0.9501(4) 0.0197(8) Uani 1 1 d .
H2 H 0.3774 0.9044 0.8920 0.024 Uiso 1 1 calc R
N1 N 0.4735(6) 0.7702(3) 1.1226(4) 0.0218(8) Uani 1 1 d .
H1N H 0.489(14) 0.756(10) 1.206(9) 0.026 Uiso 0.50 1 d P
N2 N 0.4085(6) 0.8604(3) 1.0748(4) 0.0240(8) Uani 1 1 d .
N3 N 0.4750(5) 0.7622(3) 0.9137(3) 0.0164(7) Uani 1 1 d .
N4 N 0.4839(5) 0.7185(3) 0.7937(3) 0.0170(7) Uani 1 1 d .

loop_
_atom_site_aniso_label
_atom_site_aniso_U_11
_atom_site_aniso_U_22
_atom_site_aniso_U_33
_atom_site_aniso_U_23
_atom_site_aniso_U_13
_atom_site_aniso_U_12
Cs1 0.0259(2) 0.01979(19) 0.02033(19) 0.000 0.000 -0.00099(18)
O1 0.0333(18) 0.0199(15) 0.0174(14) 0.0041(12) 0.0002(13) 0.0045(14)
O2 0.0264(12) 0.0250(12) 0.0249(12) 0.000 0.000 -0.0002(9)
C1 0.0158(18) 0.022(2) 0.0144(19) 0.0004(15) -0.0002(16) -0.0029(16)
C2 0.023(2) 0.0172(19) 0.0188(19) -0.0009(16) 0.0010(17) 0.0015(17)
N1 0.0266(19) 0.022(2) 0.0165(18) 0.0002(15) 0.0018(15) 0.0018(16)
N2 0.031(2) 0.0222(18) 0.0189(17) -0.0024(15) -0.0028(17) 0.0051(16)
N3 0.0207(16) 0.0195(18) 0.0090(14) -0.0007(14) 0.0017(13) -0.0005(14)
N4 0.0198(17) 0.0145(16) 0.0168(16) 0.0007(14) -0.0017(14) 0.0016(14)

loop_
_atom_type_symbol
_atom_type_description
_atom_type_scat_dispersion_real
_atom_type_scat_dispersion_imag
_atom_type_scat_source
C C 0.0033 0.0016 'International Tables Vol C Tables 4.2.6.8 and 6.1.1.4'
H H 0.0000 0.0000 'International Tables Vol C Tables 4.2.6.8 and 6.1.1.4'
N N 0.0061 0.0033 'International Tables Vol C Tables 4.2.6.8 and 6.1.1.4'
O O 0.0106 0.0060 'International Tables Vol C Tables 4.2.6.8 and 6.1.1.4'
Cs Cs -0.3680 2.1192 'International Tables Vol C Tables 4.2.6.8 and 6.1.1.4'

loop_
_geom_angle_atom_site_label_1
_geom_angle_atom_site_label_2
_geom_angle_atom_site_label_3
_geom_angle
_geom_angle_site_symmetry_1
_geom_angle_site_symmetry_3
O1 Cs1 O1 84.93(12) 2_665 .
O1 Cs1 O1 69.46(10) 2_665 6_657
O1 Cs1 O1 66.17(5) . 6_657
O1 Cs1 O1 66.17(5) 2_665 5_667
O1 Cs1 O1 69.46(10) . 5_667
O1 Cs1 O1 118.45(12) 6_657 5_667
O1 Cs1 N2 110.66(10) 2_665 8_655
O1 Cs1 N2 137.86(10) . 8_655
O1 Cs1 N2 155.62(9) 6_657 8_655
O1 Cs1 N2 81.28(9) 5_667 8_655
O1 Cs1 N2 137.86(10) 2_665 7_675
O1 Cs1 N2 110.66(10) . 7_675
O1 Cs1 N2 81.28(9) 6_657 7_675
O1 Cs1 N2 155.62(9) 5_667 7_675
N2 Cs1 N2 84.24(14) 8_655 7_675
O1 Cs1 O2 116.78(9) 2_665 2_565
O1 Cs1 O2 70.83(9) . 2_565
O1 Cs1 O2 135.81(8) 6_657 2_565
O1 Cs1 O2 50.77(8) 5_667 2_565
N2 Cs1 O2 67.19(9) 8_655 2_565
N2 Cs1 O2 105.36(9) 7_675 2_565
O1 Cs1 O2 70.83(9) 2_665 1_655
O1 Cs1 O2 116.77(9) . 1_655
O1 Cs1 O2 50.77(8) 6_657 1_655
O1 Cs1 O2 135.81(8) 5_667 1_655
N2 Cs1 O2 105.36(9) 8_655 1_655
N2 Cs1 O2 67.19(9) 7_675 1_655
O2 Cs1 O2 170.51(15) 2_565 1_655
O1 Cs1 O2 116.78(9) 2_665 .
O1 Cs1 O2 70.83(9) . .
O1 Cs1 O2 135.81(8) 6_657 .
O1 Cs1 O2 50.77(8) 5_667 .
N2 Cs1 O2 67.19(9) 8_655 .
N2 Cs1 O2 105.36(9) 7_675 .
O2 Cs1 O2 0.0 2_565 .
O2 Cs1 O2 170.51(15) 1_655 .
O1 Cs1 O2 70.83(9) 2_665 2_665
O1 Cs1 O2 116.77(9) . 2_665
O1 Cs1 O2 50.77(8) 6_657 2_665
O1 Cs1 O2 135.81(8) 5_667 2_665
N2 Cs1 O2 105.36(9) 8_655 2_665
N2 Cs1 O2 67.19(9) 7_675 2_665
O2 Cs1 O2 170.51(15) 2_565 2_665
O2 Cs1 O2 0.00(15) 1_655 2_665
O2 Cs1 O2 170.51(15) . 2_665
O1 Cs1 N4 50.46(8) 2_665 2_665
O1 Cs1 N4 135.08(8) . 2_665
O1 Cs1 N4 97.48(9) 6_657 2_665
O1 Cs1 N4 85.38(9) 5_667 2_665
N2 Cs1 N4 68.33(10) 8_655 2_665
N2 Cs1 N4 107.30(10) 7_675 2_665
O2 Cs1 N4 120.52(6) 2_565 2_665
O2 Cs1 N4 58.94(6) 1_655 2_665
O2 Cs1 N4 120.52(6) . 2_665
O2 Cs1 N4 58.94(6) 2_665 2_665
O1 Cs1 N4 135.08(8) 2_665 .
O1 Cs1 N4 50.46(8) . .
O1 Cs1 N4 85.38(9) 6_657 .
O1 Cs1 N4 97.48(9) 5_667 .
N2 Cs1 N4 107.30(10) 8_655 .
N2 Cs1 N4 68.33(10) 7_675 .
O2 Cs1 N4 58.94(6) 2_565 .
O2 Cs1 N4 120.52(6) 1_655 .
O2 Cs1 N4 58.94(6) . .
O2 Cs1 N4 120.52(6) 2_665 .
N4 Cs1 N4 174.45(12) 2_665 .
C1 O1 Cs1 128.2(3) . .
C1 O1 Cs1 107.5(3) . 5_667
Cs1 O1 Cs1 110.54(10) . 5_667
O2 O2 Cs1 95(10) 2_565 1_455
O2 O2 Cs1 95(10) 2_565 .
Cs1 O2 Cs1 170.51(15) 1_455 .
O1 C1 N1 129.4(4) . .
O1 C1 N3 126.0(4) . .
N1 C1 N3 104.5(4) . .
O1 C1 Cs1 54.3(2) . 5_667
N1 C1 Cs1 93.0(3) . 5_667
N3 C1 Cs1 133.3(3) . 5_667
N2 C2 N3 110.1(4) . .
N2 C2 H2 125.0 . .
N3 C2 H2 125.0 . .
C1 N1 N2 111.0(3) . .
C1 N1 H1N 124(8) . .
N2 N1 H1N 125(8) . .
C2 N2 N1 106.3(4) . .
C2 N2 Cs1 142.0(3) . 7_576
N1 N2 Cs1 111.0(2) . 7_576
C2 N3 N4 131.0(4) . .
C2 N3 C1 108.0(3) . .
N4 N3 C1 120.6(4) . .
N4 N4 N3 110.3(5) 4_566 .
N4 N4 Cs1 128.9(3) 4_566 .
N3 N4 Cs1 110.6(2) . .

loop_
_geom_bond_atom_site_label_1
_geom_bond_atom_site_label_2
_geom_bond_distance
_geom_bond_site_symmetry_2
Cs1 O1 3.091(3) 2_665
Cs1 O1 3.091(3) .
Cs1 O1 3.217(3) 6_657
Cs1 O1 3.217(3) 5_667
Cs1 N2 3.280(4) 8_655
Cs1 N2 3.280(4) 7_675
Cs1 O2 3.3979(13) 2_565
Cs1 O2 3.3979(13) 1_655
Cs1 O2 3.3979(13) .
Cs1 O2 3.3979(13) 2_665
Cs1 N4 3.509(4) 2_665
Cs1 N4 3.509(4) .
O1 C1 1.236(5) .
O1 Cs1 3.217(3) 5_667
O2 Cs1 3.3979(13) 1_455
C1 N1 1.334(6) .
C1 N3 1.399(5) .
C1 Cs1 3.778(4) 5_667
C2 N2 1.293(5) .
C2 N3 1.380(5) .
C2 H2 0.9500 .
N1 N2 1.407(5) .
N1 H1N 0.90(9) .
N2 Cs1 3.280(4) 7_576
N3 N4 1.381(5) .
N4 N4 1.252(7) 4_566

loop_
_geom_torsion_atom_site_label_1
_geom_torsion_atom_site_label_2
_geom_torsion_atom_site_label_3
_geom_torsion_atom_site_label_4
_geom_torsion
_geom_torsion_site_symmetry_1
_geom_torsion_site_symmetry_4
O1 Cs1 O1 C1 158.8(4) 2_665 .
O1 Cs1 O1 C1 89.0(4) 6_657 .
O1 Cs1 O1 C1 -134.8(4) 5_667 .
N2 Cs1 O1 C1 -85.8(4) 8_655 .
N2 Cs1 O1 C1 19.1(4) 7_675 .
O2 Cs1 O1 C1 -80.6(4) 2_565 .
O2 Cs1 O1 C1 93.2(4) 1_655 .
O2 Cs1 O1 C1 -80.6(4) . .
O2 Cs1 O1 C1 93.2(4) 2_665 .
N4 Cs1 O1 C1 165.0(3) 2_665 .
N4 Cs1 O1 C1 -15.5(3) . .
O1 Cs1 O1 Cs1 -66.42(8) 2_665 5_667
O1 Cs1 O1 Cs1 -136.19(12) 6_657 5_667
O1 Cs1 O1 Cs1 0.0 5_667 5_667
N2 Cs1 O1 Cs1 49.04(16) 8_655 5_667
N2 Cs1 O1 Cs1 153.92(10) 7_675 5_667
O2 Cs1 O1 Cs1 54.22(9) 2_565 5_667
O2 Cs1 O1 Cs1 -131.96(9) 1_655 5_667
O2 Cs1 O1 Cs1 54.22(9) . 5_667
O2 Cs1 O1 Cs1 -131.96(9) 2_665 5_667
N4 Cs1 O1 Cs1 -60.17(16) 2_665 5_667
N4 Cs1 O1 Cs1 119.30(15) . 5_667
O1 Cs1 O2 O2 -142(100) 2_665 2_565
O1 Cs1 O2 O2 144(100) . 2_565
O1 Cs1 O2 O2 131(100) 6_657 2_565
O1 Cs1 O2 O2 -137(100) 5_667 2_565
N2 Cs1 O2 O2 -39(100) 8_655 2_565
N2 Cs1 O2 O2 37(100) 7_675 2_565
O2 Cs1 O2 O2 0.0(3) 1_655 2_565
O2 Cs1 O2 O2 0.0(3) 2_665 2_565
N4 Cs1 O2 O2 -84(100) 2_665 2_565
N4 Cs1 O2 O2 90(100) . 2_565
O1 Cs1 O2 Cs1 38.07(7) 2_665 1_455
O1 Cs1 O2 Cs1 -35.65(6) . 1_455
O1 Cs1 O2 Cs1 -49.36(10) 6_657 1_455
O1 Cs1 O2 Cs1 43.06(9) 5_667 1_455
N2 Cs1 O2 Cs1 140.58(8) 8_655 1_455
N2 Cs1 O2 Cs1 -142.63(8) 7_675 1_455
O2 Cs1 O2 Cs1 180(100) 2_565 1_455
O2 Cs1 O2 Cs1 180.0 1_655 1_455
O2 Cs1 O2 Cs1 180.0 2_665 1_455
N4 Cs1 O2 Cs1 96.05(8) 2_665 1_455
N4 Cs1 O2 Cs1 -90.39(8) . 1_455
Cs1 O1 C1 N1 -164.7(4) . .
Cs1 O1 C1 N1 59.5(5) 5_667 .
Cs1 O1 C1 N3 14.4(6) . .
Cs1 O1 C1 N3 -121.4(4) 5_667 .
Cs1 O1 C1 Cs1 135.8(4) . 5_667
O1 C1 N1 N2 -179.7(4) . .
N3 C1 N1 N2 1.1(5) . .
Cs1 C1 N1 N2 -135.2(3) 5_667 .
N3 C2 N2 N1 0.8(5) . .
N3 C2 N2 Cs1 -168.2(3) . 7_576
C1 N1 N2 C2 -1.2(5) . .
C1 N1 N2 Cs1 171.6(3) . 7_576
N2 C2 N3 N4 172.8(4) . .
N2 C2 N3 C1 -0.2(5) . .
O1 C1 N3 C2 -179.9(4) . .
N1 C1 N3 C2 -0.6(5) . .
Cs1 C1 N3 C2 108.0(4) 5_667 .
O1 C1 N3 N4 6.3(7) . .
N1 C1 N3 N4 -174.4(4) . .
Cs1 C1 N3 N4 -65.8(5) 5_667 .
C2 N3 N4 N4 20.7(5) . 4_566
C1 N3 N4 N4 -167.1(3) . 4_566
C2 N3 N4 Cs1 169.4(4) . .
C1 N3 N4 Cs1 -18.4(4) . .
O1 Cs1 N4 N4 148.6(3) 2_665 4_566
O1 Cs1 N4 N4 156.6(4) . 4_566
O1 Cs1 N4 N4 94.0(3) 6_657 4_566
O1 Cs1 N4 N4 -147.9(3) 5_667 4_566
N2 Cs1 N4 N4 -64.8(3) 8_655 4_566
N2 Cs1 N4 N4 11.5(3) 7_675 4_566
O2 Cs1 N4 N4 -113.4(4) 2_565 4_566
O2 Cs1 N4 N4 55.6(4) 1_655 4_566
O2 Cs1 N4 N4 -113.4(4) . 4_566
O2 Cs1 N4 N4 55.6(4) 2_665 4_566
N4 Cs1 N4 N4 -27.2(3) 2_665 4_566
O1 Cs1 N4 N3 7.3(3) 2_665 .
O1 Cs1 N4 N3 15.4(2) . .
O1 Cs1 N4 N3 -47.3(3) 6_657 .
O1 Cs1 N4 N3 70.8(3) 5_667 .
N2 Cs1 N4 N3 154.0(2) 8_655 .
N2 Cs1 N4 N3 -129.7(3) 7_675 .
O2 Cs1 N4 N3 105.4(3) 2_565 .
O2 Cs1 N4 N3 -85.7(3) 1_655 .
O2 Cs1 N4 N3 105.4(3) . .
O2 Cs1 N4 N3 -85.7(3) 2_665 .
N4 Cs1 N4 N3 -168.5(2) 2_665 .
